data_1561039
loop_
_publ_author_name
'Zhai, Bin'
'Song, Li-Li'
'Wang, Wen-Jing'
'Li, Zhong-Yi'
'Li, Su-Zhi'
'Zhang, Fu-Li'
'Zhang, Chi'
'Zang, Yun-Bo'

_publ_section_title
;
 Structures and magnetic properties of 3D manganese(II)- and 2D
 pillar-layered copper(II)-organic framework derived from mixed
 carboxylate ligands
;
_journal_name_full 'Journal of Solid State Chemistry'
_journal_page_first 29
_journal_page_last 34
_journal_paper_doi 10.1016/j.jssc.2018.04.034
_journal_volume 264
_journal_year 2018
_chemical_formula_sum 'C20 H16 Mn3 N2 O12'
_chemical_formula_weight 641.17
_space_group_crystal_system monoclinic
_space_group_IT_number 12
_space_group_name_Hall '-C 2y'
_space_group_name_H-M_alt 'C 1 2/m 1'
_atom_sites_solution_hydrogens geom
_cell_angle_alpha 90
_cell_angle_beta 110.327(5)
_cell_angle_gamma 90
_cell_formula_units_Z 2
_cell_length_a 17.6606(14)
_cell_length_b 6.9124(5)
_cell_length_c 9.3741(7)
_cell_measurement_reflns_used 9756
_cell_measurement_temperature 293(2)
_cell_measurement_theta_max 27.77
_cell_measurement_theta_min 3.19
_cell_volume 1073.10(14)
_computing_cell_refinement 'Bruker SAINT'
_computing_data_collection 'Bruker APEX2'
_computing_data_reduction 'Bruker SAINT'
_computing_molecular_graphics 'Bruker SHELXTL'
_computing_publication_material 'Bruker SHELXTL'
_computing_structure_refinement 'SHELXL-2016/6 (Sheldrick, 2016)'
_computing_structure_solution 'SHELXT 2014/4 (Sheldrick, 2014)'
_diffrn_ambient_temperature 293(2)
_diffrn_measured_fraction_theta_full 0.986
_diffrn_measured_fraction_theta_max 0.986
_diffrn_measurement_device_type 'Bruker APEX-II CCD'
_diffrn_measurement_method '\f and \w scans'
_diffrn_radiation_type MoK\a
_diffrn_radiation_wavelength 0.71073
_diffrn_reflns_av_R_equivalents 0.0531
_diffrn_reflns_av_unetI/netI 0.0222
_diffrn_reflns_Laue_measured_fraction_full 0.986
_diffrn_reflns_Laue_measured_fraction_max 0.986
_diffrn_reflns_limit_h_max 20
_diffrn_reflns_limit_h_min -20
_diffrn_reflns_limit_k_max 8
_diffrn_reflns_limit_k_min -8
_diffrn_reflns_limit_l_max 11
_diffrn_reflns_limit_l_min -11
_diffrn_reflns_number 12112
_diffrn_reflns_point_group_measured_fraction_full 0.986
_diffrn_reflns_point_group_measured_fraction_max 0.986
_diffrn_reflns_theta_full 25.000
_diffrn_reflns_theta_max 25.000
_diffrn_reflns_theta_min 3.194
_exptl_absorpt_coefficient_mu 1.813
_exptl_absorpt_correction_T_max 0.7456
_exptl_absorpt_correction_T_min 0.5781
_exptl_absorpt_correction_type multi-scan
_exptl_absorpt_process_details 'SADABS (Sheldrick,1996)'
_exptl_crystal_colour colorless
_exptl_crystal_density_diffrn 1.984
_exptl_crystal_description block
_exptl_crystal_F_000 642
_exptl_crystal_size_max 0.23
_exptl_crystal_size_mid 0.15
_exptl_crystal_size_min 0.09
_refine_diff_density_max 0.449
_refine_diff_density_min -0.739
_refine_diff_density_rms 0.112
_refine_ls_extinction_coef .
_refine_ls_extinction_method none
_refine_ls_goodness_of_fit_ref 1.048
_refine_ls_hydrogen_treatment constr
_refine_ls_matrix_type full
_refine_ls_number_parameters 115
_refine_ls_number_reflns 1017
_refine_ls_number_restraints 0
_refine_ls_restrained_S_all 1.048
_refine_ls_R_factor_all 0.0467
_refine_ls_R_factor_gt 0.0436
_refine_ls_shift/su_max 0.000
_refine_ls_shift/su_mean 0.000
_refine_ls_structure_factor_coef Fsqd
_refine_ls_weighting_details 'w=1/[\s^2^(Fo^2^)+(0.0546P)^2^+17.0810P] where P=(Fo^2^+2Fc^2^)/3'
_refine_ls_weighting_scheme calc
_refine_ls_wR_factor_gt 0.1290
_refine_ls_wR_factor_ref 0.1306
_reflns_Friedel_coverage 0.000
_reflns_Friedel_fraction_full .
_reflns_Friedel_fraction_max .
_reflns_number_gt 946
_reflns_number_total 1017
_reflns_threshold_expression 'I > 2\s(I)'
_cod_data_source_file JSSC-2018-264-29.cif
_cod_data_source_block 1
_cod_original_sg_symbol_H-M 'C 2/m'
_cod_database_code 1561039
_shelx_space_group_comment
;
The symmetry employed for this shelxl refinement is uniquely defined
by the following loop, which should always be used as a source of
symmetry information in preference to the above space-group names.
They are only intended as comments.
;

loop_
_space_group_symop_operation_xyz
'x, y, z'
'-x, y, -z'
'x+1/2, y+1/2, z'
'-x+1/2, y+1/2, -z'
'-x, -y, -z'
'x, -y, z'
'-x+1/2, -y+1/2, -z'
'x+1/2, -y+1/2, z'

loop_
_atom_site_label
_atom_site_type_symbol
_atom_site_fract_x
_atom_site_fract_y
_atom_site_fract_z
_atom_site_U_iso_or_equiv
_atom_site_adp_type
_atom_site_occupancy
_atom_site_site_symmetry_order
_atom_site_calc_flag
_atom_site_refinement_flags_posn
_atom_site_refinement_flags_adp
_atom_site_refinement_flags_occupancy
_atom_site_disorder_assembly
_atom_site_disorder_group
Mn1 Mn 0.27162(6) 0.000000 0.99389(10) 0.0146(3) Uani 1 2 d S T P . .
Mn2 Mn 0.500000 0.000000 1.000000 0.0147(4) Uani 1 4 d S T P . .
O1 O 0.2578(3) 0.000000 0.7596(5) 0.0286(13) Uani 1 2 d S T P . .
O2 O 0.3897(3) 0.000000 0.8141(6) 0.0469(18) Uani 1 2 d S T P . .
O3A O 0.0383(5) 0.242(2) 0.9233(19) 0.038(5) Uani 0.48(3) 1 d . . P A 1
O3B O 0.0487(5) 0.3269(18) 0.8531(11) 0.030(4) Uani 0.52(3) 1 d . . P A 2
O4 O 0.17001(18) 0.2107(5) 0.9570(3) 0.0200(8) Uani 1 1 d . . . . .
N1 N 0.2901(4) 0.000000 0.2484(6) 0.0215(13) Uani 1 2 d S T P . .
C1 C 0.3195(4) 0.000000 0.7233(7) 0.0180(14) Uani 1 2 d S T P . .
C2 C 0.3082(4) 0.000000 0.5566(8) 0.0203(15) Uani 1 2 d S T P . .
C3 C 0.2332(4) 0.000000 0.4467(7) 0.0236(16) Uani 1 2 d S T P . .
H3 H 0.187219 0.000000 0.473553 0.028 Uiso 1 2 calc R U P . .
C4 C 0.3751(4) 0.000000 0.5111(8) 0.032(2) Uani 1 2 d S T P . .
H4 H 0.427058 0.000000 0.582927 0.038 Uiso 1 2 calc R U P . .
C5 C 0.2262(4) 0.000000 0.2942(8) 0.0273(17) Uani 1 2 d S T P . .
H5 H 0.174834 0.000000 0.220667 0.033 Uiso 1 2 calc R U P . .
C6 C 0.3632(5) 0.000000 0.3572(9) 0.035(2) Uani 1 2 d S T P . .
H6 H 0.408402 0.000000 0.327778 0.042 Uiso 1 2 calc R U P . .
C7 C 0.0959(3) 0.1815(9) 0.8847(6) 0.0283(12) Uani 1 1 d . . . . .
C8 C 0.0718(4) 0.000000 0.7870(8) 0.0218(15) Uani 1 2 d S T P A .
H8 H 0.103193 -0.000001 0.718985 0.026 Uiso 1 2 calc R U P . .
C10 C -0.0160(5) 0.000000 0.6871(11) 0.045(2) Uani 1 2 d S T P . .
H10A H -0.030362 0.125197 0.641400 0.067 Uiso 0.5 1 calc R U P A .
H10B H -0.048672 -0.029387 0.747432 0.067 Uiso 0.5 1 calc R U P . .
H10C H -0.024746 -0.095809 0.608877 0.067 Uiso 0.5 1 calc R U P . .

loop_
_atom_site_aniso_label
_atom_site_aniso_U_11
_atom_site_aniso_U_22
_atom_site_aniso_U_33
_atom_site_aniso_U_23
_atom_site_aniso_U_13
_atom_site_aniso_U_12
Mn1 0.0151(5) 0.0168(6) 0.0128(5) 0.000 0.0061(4) 0.000
Mn2 0.0097(7) 0.0195(8) 0.0154(7) 0.000 0.0051(5) 0.000
O1 0.025(3) 0.046(4) 0.018(2) 0.000 0.012(2) 0.000
O2 0.023(3) 0.091(6) 0.021(3) 0.000 -0.001(2) 0.000
O3A 0.024(4) 0.036(7) 0.062(9) -0.017(7) 0.023(4) -0.002(4)
O3B 0.029(4) 0.034(6) 0.026(5) -0.002(4) 0.010(3) 0.012(4)
O4 0.0164(15) 0.0187(19) 0.0237(17) -0.0040(14) 0.0054(13) -0.0023(13)
N1 0.028(3) 0.026(3) 0.011(3) 0.000 0.008(2) 0.000
C1 0.017(3) 0.017(4) 0.018(3) 0.000 0.005(3) 0.000
C2 0.021(3) 0.022(4) 0.019(3) 0.000 0.009(3) 0.000
C3 0.020(3) 0.038(5) 0.014(3) 0.000 0.008(3) 0.000
C4 0.020(4) 0.063(6) 0.013(3) 0.000 0.005(3) 0.000
C5 0.020(4) 0.046(5) 0.017(3) 0.000 0.006(3) 0.000
C6 0.021(4) 0.063(6) 0.025(4) 0.000 0.014(3) 0.000
C7 0.017(2) 0.031(3) 0.034(3) -0.012(2) 0.004(2) 0.007(2)
C8 0.017(3) 0.025(4) 0.022(3) 0.000 0.006(3) 0.000
C10 0.028(4) 0.038(5) 0.050(5) 0.000 -0.009(4) 0.000

loop_
_atom_type_symbol
_atom_type_description
_atom_type_scat_dispersion_real
_atom_type_scat_dispersion_imag
_atom_type_scat_source
C C 0.0033 0.0016 'International Tables Vol C Tables 4.2.6.8 and 6.1.1.4'
H H 0.0000 0.0000 'International Tables Vol C Tables 4.2.6.8 and 6.1.1.4'
Mn Mn 0.3368 0.7283 'International Tables Vol C Tables 4.2.6.8 and 6.1.1.4'
N N 0.0061 0.0033 'International Tables Vol C Tables 4.2.6.8 and 6.1.1.4'
O O 0.0106 0.0060 'International Tables Vol C Tables 4.2.6.8 and 6.1.1.4'

loop_
_geom_angle_atom_site_label_1
_geom_angle_atom_site_label_2
_geom_angle_atom_site_label_3
_geom_angle
_geom_angle_site_symmetry_1
_geom_angle_site_symmetry_3
O1 Mn1 O4 95.32(10) . 7_557
O1 Mn1 O4 95.32(10) . 4_547
O4 Mn1 O4 128.15(16) 7_557 4_547
O1 Mn1 O4 92.41(13) . .
O4 Mn1 O4 74.72(12) 7_557 .
O4 Mn1 O4 154.76(11) 4_547 .
O1 Mn1 O4 92.41(13) . 6
O4 Mn1 O4 154.76(11) 7_557 6
O4 Mn1 O4 74.72(12) 4_547 6
O4 Mn1 O4 80.99(17) . 6
O1 Mn1 N1 178.5(2) . 1_556
O4 Mn1 N1 84.05(11) 7_557 1_556
O4 Mn1 N1 84.05(11) 4_547 1_556
O4 Mn1 N1 88.71(14) . 1_556
O4 Mn1 N1 88.71(14) 6 1_556
O2 Mn2 O2 180.0 . 5_657
O2 Mn2 O3A 91.8(3) . 8
O2 Mn2 O3A 88.2(3) 5_657 8
O2 Mn2 O3A 91.8(3) . 3_545
O2 Mn2 O3A 88.2(3) 5_657 3_545
O3A Mn2 O3A 114.6(10) 8 3_545
O2 Mn2 O3A 88.2(3) . 7_557
O2 Mn2 O3A 91.8(3) 5_657 7_557
O3A Mn2 O3A 65.4(10) 8 7_557
O3A Mn2 O3A 180.0 3_545 7_557
O2 Mn2 O3A 88.2(3) . 4_547
O2 Mn2 O3A 91.8(3) 5_657 4_547
O3A Mn2 O3A 180.0 8 4_547
O3A Mn2 O3A 65.4(10) 3_545 4_547
O3A Mn2 O3A 114.6(10) 7_557 4_547
O2 Mn2 O3B 93.9(2) . 7_557
O2 Mn2 O3B 86.1(2) 5_657 7_557
O3A Mn2 O3B 89.7(9) 8 7_557
O3A Mn2 O3B 154.9(3) 3_545 7_557
O3A Mn2 O3B 25.1(3) 7_557 7_557
O3A Mn2 O3B 90.3(9) 4_547 7_557
O2 Mn2 O3B 86.1(2) . 3_545
O2 Mn2 O3B 93.9(2) 5_657 3_545
O3A Mn2 O3B 90.3(9) 8 3_545
O3A Mn2 O3B 25.1(3) 3_545 3_545
O3A Mn2 O3B 154.9(3) 7_557 3_545
O3A Mn2 O3B 89.7(9) 4_547 3_545
O2 Mn2 O3B 86.1(2) . 8
O2 Mn2 O3B 93.9(2) 5_657 8
O3A Mn2 O3B 25.1(3) 8 8
O3A Mn2 O3B 90.3(9) 3_545 8
O3A Mn2 O3B 89.7(9) 7_557 8
O3A Mn2 O3B 154.9(3) 4_547 8
O2 Mn2 O3B 93.9(2) . 4_547
O2 Mn2 O3B 86.1(2) 5_657 4_547
O3A Mn2 O3B 154.9(3) 8 4_547
O3A Mn2 O3B 89.7(9) 3_545 4_547
O3A Mn2 O3B 90.3(9) 7_557 4_547
O3A Mn2 O3B 25.1(3) 4_547 4_547
C1 O1 Mn1 118.9(4) . .
C1 O2 Mn2 169.6(5) . .
C7 O3A Mn2 139.4(10) . 3_455
C7 O3B Mn2 130.3(8) . 3_455
C7 O4 Mn1 125.0(4) . 7_557
C7 O4 Mn1 127.1(3) . .
Mn1 O4 Mn1 105.28(12) 7_557 .
C5 N1 C6 117.0(6) . .
C5 N1 Mn1 120.2(5) . 1_554
C6 N1 Mn1 122.9(5) . 1_554
O2 C1 O1 125.0(6) . .
O2 C1 C2 117.1(6) . .
O1 C1 C2 117.9(6) . .
C3 C2 C4 118.3(6) . .
C3 C2 C1 121.8(6) . .
C4 C2 C1 119.9(6) . .
C2 C3 C5 119.4(7) . .
C2 C3 H3 120.3 . .
C5 C3 H3 120.3 . .
C6 C4 C2 118.9(7) . .
C6 C4 H4 120.6 . .
C2 C4 H4 120.6 . .
N1 C5 C3 123.1(7) . .
N1 C5 H5 118.5 . .
C3 C5 H5 118.5 . .
N1 C6 C4 123.4(7) . .
N1 C6 H6 118.3 . .
C4 C6 H6 118.3 . .
O4 C7 O3A 125.5(6) . .
O4 C7 O3B 118.1(7) . .
O4 C7 C8 118.4(5) . .
O3A C7 C8 111.1(6) . .
O3B C7 C8 119.1(5) . .
C10 C8 C7 112.7(4) . 6
C10 C8 C7 112.7(4) . .
C7 C8 C7 110.8(6) 6 .
C10 C8 H8 106.7 . .
C7 C8 H8 106.7 6 .
C7 C8 H8 106.7 . .
C8 C10 H10A 109.5 . .
C8 C10 H10B 109.5 . .
H10A C10 H10B 109.5 . .
C8 C10 H10C 109.5 . .
H10A C10 H10C 109.5 . .
H10B C10 H10C 109.5 . .
C8 C10 H10A 109.5(12) . 6
H10A C10 H10A 128.7 . 6
H10B C10 H10A 87.2 . 6
H10C C10 H10A 24.4 . 6
C8 C10 H10B 109.5(11) . 6
H10A C10 H10B 87.2 . 6
H10B C10 H10B 24.4 . 6
H10C C10 H10B 128.7 . 6
H10A C10 H10B 109.5 6 6
C8 C10 H10C 109(2) . 6
H10A C10 H10C 24.4 . 6
H10B C10 H10C 128.7 . 6
H10C C10 H10C 87.2 . 6
H10A C10 H10C 109.5 6 6
H10B C10 H10C 109.5 6 6

loop_
_geom_bond_atom_site_label_1
_geom_bond_atom_site_label_2
_geom_bond_distance
_geom_bond_site_symmetry_2
Mn1 O1 2.124(5) .
Mn1 O4 2.224(3) 7_557
Mn1 O4 2.224(3) 4_547
Mn1 O4 2.243(3) .
Mn1 O4 2.243(3) 6
Mn1 N1 2.293(5) 1_556
Mn2 O2 2.115(5) .
Mn2 O2 2.115(5) 5_657
Mn2 O3A 2.118(9) 8
Mn2 O3A 2.118(9) 3_545
Mn2 O3A 2.118(9) 7_557
Mn2 O3A 2.118(9) 4_547
Mn2 O3B 2.211(8) 7_557
Mn2 O3B 2.211(8) 3_545
Mn2 O3B 2.211(8) 8
Mn2 O3B 2.211(8) 4_547
O1 C1 1.250(8) .
O2 C1 1.236(9) .
O3A C7 1.265(11) .
O3B C7 1.274(10) .
O4 C7 1.263(6) .
N1 C5 1.339(9) .
N1 C6 1.339(10) .
C1 C2 1.505(9) .
C2 C3 1.366(10) .
C2 C4 1.389(10) .
C3 C5 1.391(10) .
C3 H3 0.9300 .
C4 C6 1.384(10) .
C4 H4 0.9300 .
C5 H5 0.9300 .
C6 H6 0.9300 .
C7 C8 1.524(7) .
C8 C10 1.507(10) .
C8 H8 0.9800 .
C10 H10A 0.9600 .
C10 H10B 0.9600 .
C10 H10C 0.9600 .
C10 H10A 0.96(6) 6
C10 H10B 0.96(5) 6
C10 H10C 0.96(10) 6

loop_
_geom_torsion_atom_site_label_1
_geom_torsion_atom_site_label_2
_geom_torsion_atom_site_label_3
_geom_torsion_atom_site_label_4
_geom_torsion
_geom_torsion_site_symmetry_1
_geom_torsion_site_symmetry_2
_geom_torsion_site_symmetry_3
_geom_torsion_site_symmetry_4
Mn2 O2 C1 O1 0.000(8) . . . .
Mn2 O2 C1 C2 180.000(7) . . . .
Mn1 O1 C1 O2 0.000(2) . . . .
Mn1 O1 C1 C2 180.000(1) . . . .
O2 C1 C2 C3 180.000(2) . . . .
O1 C1 C2 C3 0.000(2) . . . .
O2 C1 C2 C4 0.000(2) . . . .
O1 C1 C2 C4 180.000(2) . . . .
C4 C2 C3 C5 0.000(2) . . . .
C1 C2 C3 C5 180.000(2) . . . .
C3 C2 C4 C6 0.000(2) . . . .
C1 C2 C4 C6 180.000(2) . . . .
C6 N1 C5 C3 0.000(1) . . . .
Mn1 N1 C5 C3 180.000(1) 1_554 . . .
C2 C3 C5 N1 0.000(2) . . . .
C5 N1 C6 C4 0.000(1) . . . .
Mn1 N1 C6 C4 180.000(1) 1_554 . . .
C2 C4 C6 N1 0.000(2) . . . .
Mn1 O4 C7 O3A -60.4(13) 7_557 . . .
Mn1 O4 C7 O3A 140.6(12) . . . .
Mn1 O4 C7 O3B -9.1(9) 7_557 . . .
Mn1 O4 C7 O3B -168.1(7) . . . .
Mn1 O4 C7 C8 147.1(4) 7_557 . . .
Mn1 O4 C7 C8 -12.0(7) . . . .
Mn2 O3A C7 O4 47(2) 3_455 . . .
Mn2 O3A C7 C8 -159.2(14) 3_455 . . .
Mn2 O3B C7 O4 -75.3(13) 3_455 . . .
Mn2 O3B C7 C8 128.8(7) 3_455 . . .
O4 C7 C8 C10 -170.2(6) . . . .
O3A C7 C8 C10 33.5(12) . . . .
O3B C7 C8 C10 -14.3(11) . . . .
O4 C7 C8 C7 62.5(8) . . . 6
O3A C7 C8 C7 -93.8(11) . . . 6
O3B C7 C8 C7 -141.6(9) . . . 6
